data_4337170
loop_
_publ_author_name
'Dunbar, Andrew C.'
'Girolami, Gregory S.'

_publ_section_title
;
 Synthesis and characterization of calcium n,n-dimethylaminodiboranates as
 possible chemical vapor deposition precursors.
;
_journal_issue 2
_journal_name_full 'Inorganic chemistry'
_journal_page_first 888
_journal_page_last 896
_journal_paper_doi 10.1021/ic402237b
_journal_volume 53
_journal_year 2014
_chemical_formula_sum 'C10 H40 B4 Ca N4'
_chemical_formula_weight 299.78
_chemical_name_systematic
; 
 ? 
;
_space_group_IT_number 14
_symmetry_space_group_name_Hall '-P 2yn'
_symmetry_space_group_name_H-M 'P 1 21/n 1'
_atom_sites_solution_hydrogens geom
_atom_sites_solution_primary direct
_atom_sites_solution_secondary difmap
_audit_creation_method SHELXL-97
_cell_angle_alpha 90.00
_cell_angle_beta 97.201(4)
_cell_angle_gamma 90.00
_cell_formula_units_Z 4
_cell_length_a 10.1637(6)
_cell_length_b 14.9076(9)
_cell_length_c 13.7731(8)
_cell_measurement_reflns_used 5645
_cell_measurement_temperature 193(2)
_cell_measurement_theta_max 26.17
_cell_measurement_theta_min 2.45
_cell_volume 2070.4(2)
_computing_structure_refinement 'SHELXL-97 (Sheldrick, 1997)'
_computing_structure_solution 'SHELXS-97 (Sheldrick, 1990)'
_diffrn_ambient_temperature 193(2)
_diffrn_measured_fraction_theta_full 0.998
_diffrn_measured_fraction_theta_max 0.998
_diffrn_radiation_monochromator graphite
_diffrn_radiation_source 'fine-focus sealed tube'
_diffrn_radiation_type MoK\a
_diffrn_radiation_wavelength 0.71073
_diffrn_reflns_av_R_equivalents 0.1179
_diffrn_reflns_av_sigmaI/netI 0.0661
_diffrn_reflns_limit_h_max 11
_diffrn_reflns_limit_h_min -13
_diffrn_reflns_limit_k_max 19
_diffrn_reflns_limit_k_min -19
_diffrn_reflns_limit_l_max 17
_diffrn_reflns_limit_l_min -17
_diffrn_reflns_number 39094
_diffrn_reflns_theta_full 27.17
_diffrn_reflns_theta_max 27.17
_diffrn_reflns_theta_min 2.02
_exptl_absorpt_coefficient_mu 0.297
_exptl_absorpt_correction_T_max 0.958
_exptl_absorpt_correction_T_min 0.935
_exptl_absorpt_correction_type integration
_exptl_crystal_colour colorless
_exptl_crystal_density_diffrn 0.962
_exptl_crystal_density_method 'not measured'
_exptl_crystal_description prism
_exptl_crystal_F_000 672
_exptl_crystal_size_max 0.309
_exptl_crystal_size_mid 0.244
_exptl_crystal_size_min 0.222
_refine_diff_density_max 0.764
_refine_diff_density_min -0.418
_refine_diff_density_rms 0.050
_refine_ls_extinction_method none
_refine_ls_goodness_of_fit_ref 0.988
_refine_ls_hydrogen_treatment mixed
_refine_ls_matrix_type full
_refine_ls_number_parameters 228
_refine_ls_number_reflns 4583
_refine_ls_number_restraints 34
_refine_ls_restrained_S_all 0.985
_refine_ls_R_factor_all 0.0755
_refine_ls_R_factor_gt 0.0474
_refine_ls_shift/su_max 0.001
_refine_ls_shift/su_mean 0.000
_refine_ls_structure_factor_coef Fsqd
_refine_ls_weighting_details 'calc w=1/[\s^2^(Fo^2^)+(0.0672P)^2^+0.0000P] where P=(Fo^2^+2Fc^2^)/3'
_refine_ls_weighting_scheme calc
_refine_ls_wR_factor_gt 0.1180
_refine_ls_wR_factor_ref 0.1285
_reflns_number_gt 3084
_reflns_number_total 4583
_reflns_threshold_expression >2sigma(I)
_cod_data_source_file ic402237b_si_002.cif
_cod_data_source_block ba67i_p21n_face
_cod_original_sg_symbol_H-M P2(1)/n
_cod_database_code 4337170

loop_
_symmetry_equiv_pos_as_xyz
'x, y, z'
'-x+1/2, y+1/2, -z+1/2'
'-x, -y, -z'
'x-1/2, -y-1/2, z-1/2'

loop_
_atom_site_label
_atom_site_type_symbol
_atom_site_fract_x
_atom_site_fract_y
_atom_site_fract_z
_atom_site_U_iso_or_equiv
_atom_site_adp_type
_atom_site_occupancy
_atom_site_symmetry_multiplicity
_atom_site_calc_flag
_atom_site_refinement_flags
Ca1 Ca 0.40001(4) 0.18013(3) 0.85761(3) 0.02748(14) Uani 1 1 d .
B1 B 0.5990(2) 0.07356(17) 0.80057(18) 0.0335(5) Uani 1 1 d D
H11 H 0.6185(19) 0.1471(8) 0.8228(14) 0.033(5) Uiso 1 1 d D
H12 H 0.5162(15) 0.0453(12) 0.8409(12) 0.031(5) Uiso 1 1 d D
H13 H 0.6866(16) 0.0299(12) 0.8192(14) 0.044(6) Uiso 1 1 d D
B2 B 0.4232(3) 0.13395(18) 0.66020(19) 0.0372(6) Uani 1 1 d D
H21 H 0.3419(16) 0.1042(13) 0.7014(13) 0.042(6) Uiso 1 1 d D
H22 H 0.444(2) 0.2056(8) 0.6897(14) 0.036(6) Uiso 1 1 d D
H23 H 0.396(2) 0.1360(14) 0.5801(10) 0.046(6) Uiso 1 1 d D
N1 N 0.55176(16) 0.07389(11) 0.68689(12) 0.0320(4) Uani 1 1 d .
C1 C 0.5214(2) -0.02002(15) 0.65509(17) 0.0463(6) Uani 1 1 d .
H1A H 0.4959 -0.0214 0.5841 0.069 Uiso 1 1 calc R
H1B H 0.4483 -0.0430 0.6881 0.069 Uiso 1 1 calc R
H1C H 0.6001 -0.0575 0.6722 0.069 Uiso 1 1 calc R
C2 C 0.6601(2) 0.10822(17) 0.63460(17) 0.0461(6) Uani 1 1 d .
H2A H 0.7390 0.0705 0.6501 0.069 Uiso 1 1 calc R
H2B H 0.6812 0.1700 0.6552 0.069 Uiso 1 1 calc R
H2C H 0.6320 0.1068 0.5639 0.069 Uiso 1 1 calc R
B3 B 0.1485(2) 0.24243(17) 0.87992(19) 0.0347(6) Uani 1 1 d D
H31 H 0.2405(13) 0.2582(12) 0.9351(11) 0.027(5) Uiso 1 1 d D
H32 H 0.1841(18) 0.2333(12) 0.8047(9) 0.028(5) Uiso 1 1 d D
H33 H 0.0730(18) 0.2956(12) 0.8793(16) 0.046(6) Uiso 1 1 d D
B4 B 0.1937(2) 0.07122(17) 0.9090(2) 0.0352(6) Uani 1 1 d D
H41 H 0.2247(19) 0.0671(13) 0.8317(9) 0.037(6) Uiso 1 1 d D
H42 H 0.2863(13) 0.0881(13) 0.9637(11) 0.031(5) Uiso 1 1 d D
H43 H 0.1489(19) 0.0084(10) 0.9306(14) 0.044(6) Uiso 1 1 d D
N2 N 0.08904(16) 0.14998(11) 0.90951(13) 0.0334(4) Uani 1 1 d .
C3 C -0.0289(2) 0.12712(18) 0.8396(2) 0.0556(7) Uani 1 1 d .
H3A H -0.0668 0.0705 0.8593 0.083 Uiso 1 1 calc R
H3B H -0.0029 0.1208 0.7738 0.083 Uiso 1 1 calc R
H3C H -0.0951 0.1749 0.8396 0.083 Uiso 1 1 calc R
C4 C 0.0474(3) 0.15822(17) 1.00841(19) 0.0533(7) Uani 1 1 d .
H4A H -0.0178 0.2066 1.0085 0.080 Uiso 1 1 calc R
H4B H 0.1249 0.1719 1.0559 0.080 Uiso 1 1 calc R
H4C H 0.0077 0.1016 1.0262 0.080 Uiso 1 1 calc R
C5 C 0.6280(3) 0.1308(2) 1.0487(2) 0.0743(9) Uani 1 1 d .
H5A H 0.6886 0.1304 0.9986 0.111 Uiso 1 1 calc R
H5B H 0.5819 0.0731 1.0483 0.111 Uiso 1 1 calc R
H5C H 0.6787 0.1407 1.1131 0.111 Uiso 1 1 calc R
C6 C 0.4469(3) 0.20264(19) 1.10627(17) 0.0533(7) Uani 1 1 d .
H6A H 0.5019 0.2144 1.1686 0.080 Uiso 1 1 calc R
H6B H 0.4048 0.1437 1.1087 0.080 Uiso 1 1 calc R
H6C H 0.3784 0.2490 1.0946 0.080 Uiso 1 1 calc R
N3 N 0.52952(17) 0.20392(12) 1.02740(13) 0.0374(4) Uani 1 1 d .
C7 C 0.6003(4) 0.2879(2) 1.0230(2) 0.0816(11) Uani 1 1 d .
H7A H 0.6227 0.3100 1.0909 0.098 Uiso 1 1 calc R
H7B H 0.6850 0.2750 0.9974 0.098 Uiso 1 1 calc R
C8 C 0.5376(4) 0.35827(18) 0.9670(2) 0.0853(12) Uani 1 1 d .
H8A H 0.6002 0.4094 0.9706 0.102 Uiso 1 1 calc R
H8B H 0.4604 0.3776 0.9991 0.102 Uiso 1 1 calc R
N4 N 0.49062(19) 0.34231(12) 0.86323(13) 0.0410(5) Uani 1 1 d .
C9 C 0.5950(3) 0.3557(2) 0.8021(3) 0.0882(12) Uani 1 1 d .
H9A H 0.5595 0.3462 0.7334 0.132 Uiso 1 1 calc R
H9B H 0.6669 0.3129 0.8209 0.132 Uiso 1 1 calc R
H9C H 0.6293 0.4170 0.8107 0.132 Uiso 1 1 calc R
C10 C 0.3848(3) 0.40775(18) 0.8345(2) 0.0703(9) Uani 1 1 d .
H10A H 0.4196 0.4686 0.8463 0.105 Uiso 1 1 calc R
H10B H 0.3115 0.3978 0.8731 0.105 Uiso 1 1 calc R
H10C H 0.3528 0.4005 0.7648 0.105 Uiso 1 1 calc R

loop_
_atom_site_aniso_label
_atom_site_aniso_U_11
_atom_site_aniso_U_22
_atom_site_aniso_U_33
_atom_site_aniso_U_23
_atom_site_aniso_U_13
_atom_site_aniso_U_12
Ca1 0.0239(2) 0.0288(2) 0.0291(2) -0.00130(18) 0.00095(15) -0.00260(17)
B1 0.0269(12) 0.0357(14) 0.0372(13) -0.0010(11) 0.0019(10) 0.0014(10)
B2 0.0346(14) 0.0456(16) 0.0309(13) -0.0003(11) 0.0023(11) 0.0020(11)
N1 0.0298(9) 0.0324(10) 0.0345(9) -0.0029(8) 0.0066(7) -0.0035(7)
C1 0.0517(15) 0.0396(14) 0.0475(14) -0.0101(11) 0.0059(11) -0.0060(11)
C2 0.0395(13) 0.0526(15) 0.0496(14) 0.0012(12) 0.0191(11) -0.0019(11)
B3 0.0288(12) 0.0300(13) 0.0449(15) 0.0027(11) 0.0031(11) 0.0016(10)
B4 0.0306(13) 0.0286(13) 0.0471(15) 0.0026(11) 0.0082(11) -0.0068(10)
N2 0.0266(9) 0.0340(10) 0.0397(10) -0.0017(8) 0.0042(8) -0.0028(7)
C3 0.0274(12) 0.0555(17) 0.0799(19) -0.0030(14) -0.0095(12) -0.0073(11)
C4 0.0547(16) 0.0503(16) 0.0608(16) -0.0061(12) 0.0302(13) -0.0092(12)
C5 0.0606(18) 0.107(3) 0.0486(16) -0.0024(16) -0.0198(14) 0.0355(18)
C6 0.0508(15) 0.0743(19) 0.0320(12) -0.0087(12) -0.0056(11) -0.0002(13)
N3 0.0331(10) 0.0410(11) 0.0351(10) 0.0010(8) -0.0068(8) -0.0016(8)
C7 0.102(2) 0.073(2) 0.0583(18) 0.0090(15) -0.0338(17) -0.0503(19)
C8 0.126(3) 0.0362(15) 0.078(2) -0.0046(15) -0.049(2) -0.0148(17)
N4 0.0439(11) 0.0333(11) 0.0436(11) 0.0018(8) -0.0024(9) -0.0081(8)
C9 0.092(3) 0.0534(19) 0.129(3) -0.0157(19) 0.055(2) -0.0381(18)
C10 0.0639(19) 0.0369(15) 0.107(2) 0.0230(15) -0.0020(17) -0.0031(13)

loop_
_atom_type_symbol
_atom_type_description
_atom_type_scat_dispersion_real
_atom_type_scat_dispersion_imag
_atom_type_scat_source
C C 0.0033 0.0016 'International Tables Vol C Tables 4.2.6.8 and 6.1.1.4'
H H 0.0000 0.0000 'International Tables Vol C Tables 4.2.6.8 and 6.1.1.4'
B B 0.0013 0.0007 'International Tables Vol C Tables 4.2.6.8 and 6.1.1.4'
N N 0.0061 0.0033 'International Tables Vol C Tables 4.2.6.8 and 6.1.1.4'
Ca Ca 0.2262 0.3064 'International Tables Vol C Tables 4.2.6.8 and 6.1.1.4'

loop_
_geom_angle_atom_site_label_1
_geom_angle_atom_site_label_2
_geom_angle_atom_site_label_3
_geom_angle
N3 Ca1 N4 72.70(6)
N3 Ca1 B1 91.63(6)
N4 Ca1 B1 106.00(7)
N3 Ca1 B3 103.18(7)
N4 Ca1 B3 90.77(7)
B1 Ca1 B3 160.43(7)
N3 Ca1 B4 99.45(7)
N4 Ca1 B4 143.76(7)
B1 Ca1 B4 109.59(8)
B3 Ca1 B4 55.84(7)
N3 Ca1 B2 144.32(7)
N4 Ca1 B2 100.56(7)
B1 Ca1 B2 55.76(7)
B3 Ca1 B2 112.03(8)
B4 Ca1 B2 104.77(8)
N3 Ca1 H11 80.0(4)
N4 Ca1 H11 82.0(3)
B1 Ca1 H11 24.4(2)
B3 Ca1 H11 170.9(4)
B4 Ca1 H11 132.5(3)
B2 Ca1 H11 64.3(4)
N3 Ca1 H12 90.1(4)
N4 Ca1 H12 128.3(3)
B1 Ca1 H12 24.2(2)
B3 Ca1 H12 140.9(3)
B4 Ca1 H12 86.0(3)
B2 Ca1 H12 66.3(4)
H11 Ca1 H12 46.6(4)
N3 Ca1 H21 155.6(5)
N4 Ca1 H21 120.4(3)
B1 Ca1 H21 65.6(4)
B3 Ca1 H21 97.4(4)
B4 Ca1 H21 81.3(3)
B2 Ca1 H21 23.5(2)
H11 Ca1 H21 81.7(5)
H12 Ca1 H21 65.6(7)
N3 Ca1 H22 135.3(4)
N4 Ca1 H22 77.1(3)
B1 Ca1 H22 66.0(4)
B3 Ca1 H22 109.5(5)
B4 Ca1 H22 124.0(4)
B2 Ca1 H22 23.7(2)
H11 Ca1 H22 63.6(7)
H12 Ca1 H22 83.5(5)
H21 Ca1 H22 44.6(5)
N3 Ca1 H31 79.8(3)
N4 Ca1 H31 77.7(4)
B1 Ca1 H31 169.2(4)
B3 Ca1 H31 24.3(2)
B4 Ca1 H31 66.0(4)
B2 Ca1 H31 134.2(3)
H11 Ca1 H31 154.8(5)
H12 Ca1 H31 147.9(5)
H21 Ca1 H31 121.6(4)
H22 Ca1 H31 124.8(6)
N3 Ca1 H32 125.9(3)
N4 Ca1 H32 90.5(5)
B1 Ca1 H32 142.3(3)
B3 Ca1 H32 24.2(2)
B4 Ca1 H32 65.0(4)
B2 Ca1 H32 88.4(3)
H11 Ca1 H32 149.5(5)
H12 Ca1 H32 135.5(6)
H21 Ca1 H32 76.7(6)
H22 Ca1 H32 85.9(5)
H31 Ca1 H32 46.3(4)
N3 Ca1 H41 120.7(3)
N4 Ca1 H41 154.0(5)
B1 Ca1 H41 96.2(4)
B3 Ca1 H41 65.3(4)
B4 Ca1 H41 24.0(2)
B2 Ca1 H41 80.8(2)
H11 Ca1 H41 120.6(4)
H12 Ca1 H41 76.3(6)
H21 Ca1 H41 57.3(4)
H22 Ca1 H41 100.7(4)
H31 Ca1 H41 82.9(5)
H32 Ca1 H41 63.5(6)
N3 Ca1 H42 75.8(3)
N4 Ca1 H42 135.4(4)
B1 Ca1 H42 105.7(5)
B3 Ca1 H42 66.6(4)
B4 Ca1 H42 24.0(2)
B2 Ca1 H42 123.2(4)
H11 Ca1 H42 122.4(6)
H12 Ca1 H42 81.8(5)
H21 Ca1 H42 101.0(4)
H22 Ca1 H42 145.5(5)
H31 Ca1 H42 66.2(7)
H32 Ca1 H42 83.1(5)
H41 Ca1 H42 45.5(4)
N1 B1 Ca1 97.91(12)
N1 B1 H11 106.4(10)
Ca1 B1 H11 58.9(10)
N1 B1 H12 109.3(9)
Ca1 B1 H12 57.6(10)
H11 B1 H12 109.5(14)
N1 B1 H13 111.6(11)
Ca1 B1 H13 150.3(11)
H11 B1 H13 113.1(15)
H12 B1 H13 106.9(14)
N1 B2 Ca1 94.56(12)
N1 B2 H21 106.9(11)
Ca1 B2 H21 58.0(10)
N1 B2 H22 109.4(10)
Ca1 B2 H22 58.1(10)
H21 B2 H22 107.1(15)
N1 B2 H23 110.0(12)
Ca1 B2 H23 155.4(12)
H21 B2 H23 113.6(15)
H22 B2 H23 109.7(15)
C2 N1 C1 108.75(17)
C2 N1 B1 109.33(16)
C1 N1 B1 108.37(17)
C2 N1 B2 109.46(17)
C1 N1 B2 109.15(17)
B1 N1 B2 111.73(16)
N1 C1 H1A 109.5
N1 C1 H1B 109.5
H1A C1 H1B 109.5
N1 C1 H1C 109.5
H1A C1 H1C 109.5
H1B C1 H1C 109.5
N1 C2 H2A 109.5
N1 C2 H2B 109.5
H2A C2 H2B 109.5
N1 C2 H2C 109.5
H2A C2 H2C 109.5
H2B C2 H2C 109.5
N2 B3 Ca1 97.12(12)
N2 B3 H31 108.2(9)
Ca1 B3 H31 57.2(9)
N2 B3 H32 107.7(10)
Ca1 B3 H32 57.4(9)
H31 B3 H32 107.3(13)
N2 B3 H33 110.0(12)
Ca1 B3 H33 152.9(12)
H31 B3 H33 111.4(15)
H32 B3 H33 112.1(15)
N2 B4 Ca1 95.47(12)
N2 B4 H41 107.8(10)
Ca1 B4 H41 59.8(10)
N2 B4 H42 109.1(10)
Ca1 B4 H42 57.8(9)
H41 B4 H42 108.6(14)
N2 B4 H43 109.3(11)
Ca1 B4 H43 155.2(11)
H41 B4 H43 112.1(15)
H42 B4 H43 109.9(14)
C3 N2 C4 108.40(19)
C3 N2 B3 109.76(17)
C4 N2 B3 109.12(18)
C3 N2 B4 108.42(17)
C4 N2 B4 109.53(18)
B3 N2 B4 111.55(16)
N2 C3 H3A 109.5
N2 C3 H3B 109.5
H3A C3 H3B 109.5
N2 C3 H3C 109.5
H3A C3 H3C 109.5
H3B C3 H3C 109.5
N2 C4 H4A 109.5
N2 C4 H4B 109.5
H4A C4 H4B 109.5
N2 C4 H4C 109.5
H4A C4 H4C 109.5
H4B C4 H4C 109.5
N3 C5 H5A 109.5
N3 C5 H5B 109.5
H5A C5 H5B 109.5
N3 C5 H5C 109.5
H5A C5 H5C 109.5
H5B C5 H5C 109.5
N3 C6 H6A 109.5
N3 C6 H6B 109.5
H6A C6 H6B 109.5
N3 C6 H6C 109.5
H6A C6 H6C 109.5
H6B C6 H6C 109.5
C7 N3 C6 112.2(2)
C7 N3 C5 108.5(2)
C6 N3 C5 106.3(2)
C7 N3 Ca1 106.41(14)
C6 N3 Ca1 113.69(13)
C5 N3 Ca1 109.59(14)
C8 C7 N3 118.3(3)
C8 C7 H7A 107.7
N3 C7 H7A 107.7
C8 C7 H7B 107.7
N3 C7 H7B 107.7
H7A C7 H7B 107.1
C7 C8 N4 118.9(3)
C7 C8 H8A 107.6
N4 C8 H8A 107.6
C7 C8 H8B 107.6
N4 C8 H8B 107.6
H8A C8 H8B 107.0
C9 N4 C8 111.8(2)
C9 N4 C10 108.4(2)
C8 N4 C10 107.0(2)
C9 N4 Ca1 113.31(15)
C8 N4 Ca1 104.59(14)
C10 N4 Ca1 111.53(14)
N4 C9 H9A 109.5
N4 C9 H9B 109.5
H9A C9 H9B 109.5
N4 C9 H9C 109.5
H9A C9 H9C 109.5
H9B C9 H9C 109.5
N4 C10 H10A 109.5
N4 C10 H10B 109.5
H10A C10 H10B 109.5
N4 C10 H10C 109.5
H10A C10 H10C 109.5
H10B C10 H10C 109.5

loop_
_geom_bond_atom_site_label_1
_geom_bond_atom_site_label_2
_geom_bond_distance
Ca1 N3 2.5605(17)
Ca1 N4 2.5848(18)
Ca1 B1 2.762(3)
Ca1 B3 2.773(3)
Ca1 B4 2.812(2)
Ca1 B2 2.843(3)
Ca1 H11 2.38(2)
Ca1 H12 2.356(19)
Ca1 H21 2.44(2)
Ca1 H22 2.44(2)
Ca1 H31 2.357(18)
Ca1 H32 2.361(18)
Ca1 H41 2.44(2)
Ca1 H42 2.404(18)
B1 N1 1.579(3)
B1 H11 1.149(10)
B1 H12 1.145(10)
B1 H13 1.106(13)
B2 N1 1.589(3)
B2 H21 1.148(10)
B2 H22 1.152(9)
B2 H23 1.104(13)
N1 C2 1.481(3)
N1 C1 1.488(3)
C1 H1A 0.9800
C1 H1B 0.9800
C1 H1C 0.9800
C2 H2A 0.9800
C2 H2B 0.9800
C2 H2C 0.9800
B3 N2 1.579(3)
B3 H31 1.153(9)
B3 H32 1.148(9)
B3 H33 1.102(13)
B4 N2 1.585(3)
B4 H41 1.150(10)
B4 H42 1.157(9)
B4 H43 1.098(13)
N2 C3 1.480(3)
N2 C4 1.481(3)
C3 H3A 0.9800
C3 H3B 0.9800
C3 H3C 0.9800
C4 H4A 0.9800
C4 H4B 0.9800
C4 H4C 0.9800
C5 N3 1.484(3)
C5 H5A 0.9800
C5 H5B 0.9800
C5 H5C 0.9800
C6 N3 1.454(3)
C6 H6A 0.9800
C6 H6B 0.9800
C6 H6C 0.9800
N3 C7 1.449(3)
C7 C8 1.406(4)
C7 H7A 0.9900
C7 H7B 0.9900
C8 N4 1.469(3)
C8 H8A 0.9900
C8 H8B 0.9900
N4 C9 1.449(3)
N4 C10 1.469(3)
C9 H9A 0.9800
C9 H9B 0.9800
C9 H9C 0.9800
C10 H10A 0.9800
C10 H10B 0.9800
C10 H10C 0.9800
